data_7241266
loop_
_publ_author_name
'Bristow, Jonathan'
'Naftalin, Isaac'
'Cliff, Stacey V. A.'
'Yang, Songjie'
'Wallis, John D.'
'Carravetta, Marina'
'Heinmaa, Ivo'
'Stern, Raivo'

_publ_section_title
;
 Modelling of an Aza-Michael Reaction from Crystalline Naphthalene
 Derivatives Containing Peri-Peri Interactions: Very&#x00A0;Long N-C
 Bonds?
;
_journal_name_full CrystEngComm
_journal_paper_doi 10.1039/D0CE01137A
_journal_year 2020
_chemical_formula_moiety 'Cl, H O0.5, C18 H19 N4'
_chemical_formula_sum 'C18 H20 Cl N4 O0.5'
_chemical_formula_weight 335.83
_chemical_melting_point 441.5(15)
_chemical_name_systematic '2-Cyano-3-(8?-dimethylamino-4?-dimethylammonio-naphthalen-1?-yl)propene-nitrile chloride'
_space_group_crystal_system orthorhombic
_space_group_IT_number 43
_space_group_name_Hall 'F 2 -2d'
_space_group_name_H-M_alt 'F d d 2'
_atom_sites_solution_hydrogens mixed
_atom_sites_solution_primary direct
_audit_creation_date 2019-04-15
_audit_creation_method
;
Olex2 1.2
(compiled 2018.05.29 svn.r3508 for OlexSys, GUI svn.r5506)
;
_audit_update_record
;
2020-07-16 deposited with the CCDC.	2020-09-17 downloaded from the CCDC.
;
_cell_angle_alpha 90
_cell_angle_beta 90
_cell_angle_gamma 90
_cell_formula_units_Z 16
_cell_length_a 44.6586(17)
_cell_length_b 22.6565(7)
_cell_length_c 6.8837(4)
_cell_measurement_reflns_used 4444
_cell_measurement_temperature 100.01(10)
_cell_measurement_theta_max 28.9700
_cell_measurement_theta_min 3.7240
_cell_volume 6965.0(5)
_computing_cell_refinement 'CrysAlisPro 1.171.39.46 (Rigaku OD, 2018)'
_computing_data_collection 'CrysAlisPro 1.171.39.46 (Rigaku OD, 2018)'
_computing_data_reduction 'CrysAlisPro 1.171.39.46 (Rigaku OD, 2018)'
_computing_molecular_graphics 'Olex2 (Dolomanov et al., 2009)'
_computing_publication_material 'Olex2 (Dolomanov et al., 2009)'
_computing_structure_refinement 'ShelXL (Sheldrick, 2015)'
_computing_structure_solution 'ShelXS (Sheldrick, 2008)'
_diffrn_ambient_environment N~2~
_diffrn_ambient_temperature 100.01(10)
_diffrn_detector 'CCD plate'
_diffrn_detector_area_resol_mean 15.9832
_diffrn_detector_type Sapphire3
_diffrn_measured_fraction_theta_full 0.998
_diffrn_measured_fraction_theta_max 0.971
_diffrn_measurement_details
;
List of Runs (angles in degrees, time in seconds):

  # Type    Start    End  Width  t~exp~   \w     \q     \k     \f   Frames
#--------------------------------------------------------------------------
  1  \w    -33.00  51.00   1.00   25.00    --  -16.16  57.00 -30.00   84
  2  \w    -83.00   1.00   1.00   25.00    --  -16.16 -57.00 150.00   84
  3  \w    -13.00  88.00   1.00   25.00    --   16.24  19.00 -90.00  101
  4  \w    -33.00  -8.00   1.00   25.00    --  -16.16  57.00-180.00   25
;
_diffrn_measurement_device 'four-circle diffractometer'
_diffrn_measurement_device_type 'Xcalibur, Sapphire3, Gemini'
_diffrn_measurement_method '\w scans'
_diffrn_orient_matrix_type 'CrysAlisPro convention (1999,Acta A55,543-557)'
_diffrn_orient_matrix_UB_11 0.0124886000
_diffrn_orient_matrix_UB_12 0.0180821000
_diffrn_orient_matrix_UB_13 -0.0224389000
_diffrn_orient_matrix_UB_21 0.0074585000
_diffrn_orient_matrix_UB_22 -0.0104126000
_diffrn_orient_matrix_UB_23 0.0843094000
_diffrn_orient_matrix_UB_31 0.0063541000
_diffrn_orient_matrix_UB_32 -0.0233229000
_diffrn_orient_matrix_UB_33 -0.0550078000
_diffrn_radiation_monochromator graphite
_diffrn_radiation_probe x-ray
_diffrn_radiation_type MoK\a
_diffrn_radiation_wavelength 0.71073
_diffrn_reflns_av_R_equivalents 0.0275
_diffrn_reflns_av_unetI/netI 0.0362
_diffrn_reflns_Laue_measured_fraction_full 0.998
_diffrn_reflns_Laue_measured_fraction_max 0.971
_diffrn_reflns_limit_h_max 59
_diffrn_reflns_limit_h_min -35
_diffrn_reflns_limit_k_max 30
_diffrn_reflns_limit_k_min -29
_diffrn_reflns_limit_l_max 8
_diffrn_reflns_limit_l_min -8
_diffrn_reflns_number 11058
_diffrn_reflns_point_group_measured_fraction_full 0.972
_diffrn_reflns_point_group_measured_fraction_max 0.913
_diffrn_reflns_theta_full 25.242
_diffrn_reflns_theta_max 28.272
_diffrn_reflns_theta_min 3.275
_diffrn_source 'fine-focus sealed X-ray tube'
_diffrn_source_type 'Enhance (Mo) X-ray Source'
_exptl_absorpt_coefficient_mu 0.228
_exptl_absorpt_correction_T_max 1.000
_exptl_absorpt_correction_T_min 0.840
_exptl_absorpt_correction_type gaussian
_exptl_absorpt_process_details
;
CrysAlisPro 1.171.39.46 (Rigaku Oxford Diffraction, 2018)
Numerical absorption correction based on gaussian integration over
			a multifaceted crystal model
Empirical absorption correction using spherical harmonics,
 implemented in SCALE3 ABSPACK scaling algorithm.
;
_exptl_crystal_colour yellow
_exptl_crystal_colour_primary yellow
_exptl_crystal_density_diffrn 1.281
_exptl_crystal_description needle
_exptl_crystal_F_000 2832
_exptl_crystal_recrystallization_method 'Slow evaporation from a methanol solution.'
_exptl_crystal_size_max 0.441
_exptl_crystal_size_mid 0.142
_exptl_crystal_size_min 0.13
_refine_diff_density_max 0.223
_refine_diff_density_min -0.168
_refine_diff_density_rms 0.043
_refine_ls_abs_structure_details
;
 Flack x determined using 1448 quotients [(I+)-(I-)]/[(I+)+(I-)]
 (Parsons, Flack and Wagner, Acta Cryst. B69 (2013) 249-259).
;
_refine_ls_abs_structure_Flack 0.00(2)
_refine_ls_extinction_method none
_refine_ls_goodness_of_fit_ref 1.097
_refine_ls_hydrogen_treatment mixed
_refine_ls_matrix_type full
_refine_ls_number_parameters 225
_refine_ls_number_reflns 3948
_refine_ls_number_restraints 1
_refine_ls_restrained_S_all 1.097
_refine_ls_R_factor_all 0.0389
_refine_ls_R_factor_gt 0.0357
_refine_ls_shift/su_max 0.000
_refine_ls_shift/su_mean 0.000
_refine_ls_structure_factor_coef Fsqd
_refine_ls_weighting_details 'w=1/[\s^2^(Fo^2^)+(0.0355P)^2^+3.8840P] where P=(Fo^2^+2Fc^2^)/3'
_refine_ls_weighting_scheme calc
_refine_ls_wR_factor_gt 0.0751
_refine_ls_wR_factor_ref 0.0764
_reflns_Friedel_coverage 0.738
_reflns_Friedel_fraction_full 0.942
_reflns_Friedel_fraction_max 0.845
_reflns_number_gt 3763
_reflns_number_total 3948
_reflns_threshold_expression 'I > 2\s(I)'
_cod_data_source_file d0ce01137a2.cif
_cod_data_source_block in063abs100k
_cod_depositor_comments
;
The following automatic conversions were performed:

data item '_chemical_melting_point' value '440-443' was changed to
'441.5(15)' -- the average value was taken and precision was
estimated.

Automatic conversion script
Id: cif_fix_values 7556 2019-12-06 15:28:31Z antanas 
;
_cod_original_cell_volume 6964.9(5)
_cod_original_formula_sum 'C18 H20 Cl N4 O0.50'
_cod_database_code 7241266
_shelx_shelxl_version_number 2016/6
_chemical_oxdiff_formula 'C18 H18 N4 Cl1'
_shelx_space_group_comment
;
The symmetry employed for this shelxl refinement is uniquely defined
by the following loop, which should always be used as a source of
symmetry information in preference to the above space-group names.
They are only intended as comments.
;
_shelx_estimated_absorpt_t_max 0.971
_shelx_estimated_absorpt_t_min 0.906
_reflns_odcompleteness_completeness 99.65
_reflns_odcompleteness_iscentric 1
_reflns_odcompleteness_theta 26.32
_olex2_refinement_description
;
1. Fixed Uiso
 At 1.2 times of:
  All C(H) groups, All N(H) groups
 At 1.5 times of:
  All C(H,H,H) groups
2.a Ternary CH refined with riding coordinates:
 N2(H2)
2.b Aromatic/amide H refined with riding coordinates:
 C2(H2A), C3(H3), C4(H4), C7(H7), C8(H8)
2.c Idealised Me refined as rotating group:
 C11(H11A,H11B,H11C), C12(H12A,H12B,H12C), C13(H13A,H13B,H13C), C14(H14A,H14B,
 H14C)
;
_olex2_submission_special_instructions 'No special instructions were received'
_oxdiff_exptl_absorpt_empirical_details
;
Empirical correction (ABSPACK) includes:
- Absorption correction using spherical harmonics
- Frame scaling
;
_oxdiff_exptl_absorpt_empirical_full_max 1.072
_oxdiff_exptl_absorpt_empirical_full_min 0.917

loop_
_space_group_symop_operation_xyz
'x, y, z'
'-x, -y, z'
'-x+1/4, y+1/4, z+1/4'
'x+1/4, -y+1/4, z+1/4'
'x, y+1/2, z+1/2'
'-x, -y+1/2, z+1/2'
'-x+1/4, y+3/4, z+3/4'
'x+1/4, -y+3/4, z+3/4'
'x+1/2, y, z+1/2'
'-x+1/2, -y, z+1/2'
'-x+3/4, y+1/4, z+3/4'
'x+3/4, -y+1/4, z+3/4'
'x+1/2, y+1/2, z'
'-x+1/2, -y+1/2, z'
'-x+3/4, y+3/4, z+1/4'
'x+3/4, -y+3/4, z+1/4'

loop_
_atom_site_label
_atom_site_type_symbol
_atom_site_fract_x
_atom_site_fract_y
_atom_site_fract_z
_atom_site_U_iso_or_equiv
_atom_site_adp_type
_atom_site_occupancy
_atom_site_site_symmetry_order
_atom_site_calc_flag
_atom_site_refinement_flags_posn
_atom_site_refinement_flags_adp
_atom_site_refinement_flags_occupancy
_atom_site_disorder_assembly
_atom_site_disorder_group
Cl1 Cl -0.22727(2) -0.66721(2) -1.64098(9) 0.01722(13) Uani 1 1 d . . . . .
O1 O -0.250000 -0.750000 -1.3018(5) 0.0352(7) Uani 1 2 d S T P . .
H1 H -0.2419(7) -0.7237(14) -1.384(6) 0.048(10) Uiso 1 1 d . . . . .
N1 N -0.17654(4) -0.59775(8) -1.1686(3) 0.0167(4) Uani 1 1 d . . . . .
N2 N -0.20875(4) -0.34070(8) -1.2863(3) 0.0174(4) Uani 1 1 d . . . . .
H2 H -0.227486 -0.344607 -1.213328 0.021 Uiso 1 1 calc R . . . .
N3 N -0.13406(5) -0.69928(8) -1.6581(4) 0.0258(5) Uani 1 1 d . . . . .
N4 N -0.09605(5) -0.53240(9) -1.4743(4) 0.0257(5) Uani 1 1 d . . . . .
C1 C -0.19471(5) -0.54802(9) -1.0978(4) 0.0145(5) Uani 1 1 d . . . . .
C2 C -0.21021(5) -0.54369(10) -0.9289(4) 0.0182(5) Uani 1 1 d . . . . .
H2A H -0.211970 -0.575459 -0.844144 0.022 Uiso 1 1 calc R . . . .
C3 C -0.22358(5) -0.48826(10) -0.8881(4) 0.0195(5) Uani 1 1 d . . . . .
H3 H -0.235003 -0.484322 -0.775907 0.023 Uiso 1 1 calc R . . . .
C4 C -0.22034(5) -0.44023(10) -1.0078(4) 0.0179(5) Uani 1 1 d . . . . .
H4 H -0.228723 -0.404221 -0.972468 0.021 Uiso 1 1 calc R . . . .
C5 C -0.20432(5) -0.44511(9) -1.1847(3) 0.0134(5) Uani 1 1 d . . . . .
C6 C -0.19839(5) -0.40128(9) -1.3277(4) 0.0150(5) Uani 1 1 d . . . . .
C7 C -0.18239(5) -0.41365(10) -1.4917(4) 0.0169(5) Uani 1 1 d . . . . .
H7 H -0.178513 -0.383389 -1.579463 0.020 Uiso 1 1 calc R . . . .
C8 C -0.17148(5) -0.47118(10) -1.5327(4) 0.0156(5) Uani 1 1 d . . . . .
H8 H -0.160932 -0.478839 -1.646474 0.019 Uiso 1 1 calc R . . . .
C9 C -0.17685(5) -0.51498(9) -1.4009(4) 0.0130(4) Uani 1 1 d . . . . .
C10 C -0.19231(5) -0.50117(9) -1.2287(4) 0.0131(4) Uani 1 1 d . . . . .
C11 C -0.14742(6) -0.59871(12) -1.0644(4) 0.0253(6) Uani 1 1 d . . . . .
H11A H -0.137903 -0.560881 -1.076252 0.038 Uiso 1 1 calc GR . . . .
H11B H -0.134759 -0.628507 -1.119919 0.038 Uiso 1 1 calc GR . . . .
H11C H -0.150767 -0.607346 -0.929583 0.038 Uiso 1 1 calc GR . . . .
C12 C -0.19199(6) -0.65583(9) -1.1527(5) 0.0275(6) Uani 1 1 d . . . . .
H12A H -0.195164 -0.665137 -1.018230 0.041 Uiso 1 1 calc GR . . . .
H12B H -0.179815 -0.685877 -1.211334 0.041 Uiso 1 1 calc GR . . . .
H12C H -0.210929 -0.653911 -1.218327 0.041 Uiso 1 1 calc GR . . . .
C13 C -0.18726(6) -0.30884(11) -1.1556(6) 0.0353(8) Uani 1 1 d . . . . .
H13A H -0.183080 -0.332788 -1.043764 0.053 Uiso 1 1 calc GR . . . .
H13B H -0.195967 -0.272143 -1.114717 0.053 Uiso 1 1 calc GR . . . .
H13C H -0.168989 -0.301213 -1.224618 0.053 Uiso 1 1 calc GR . . . .
C14 C -0.21589(6) -0.30473(11) -1.4623(5) 0.0322(7) Uani 1 1 d . . . . .
H14A H -0.197817 -0.296962 -1.533358 0.048 Uiso 1 1 calc GR . . . .
H14B H -0.224825 -0.268066 -1.423276 0.048 Uiso 1 1 calc GR . . . .
H14C H -0.229624 -0.326077 -1.543442 0.048 Uiso 1 1 calc GR . . . .
C15 C -0.17045(5) -0.58007(9) -1.4128(4) 0.0155(5) Uani 1 1 d . . . . .
H15 H -0.1871(5) -0.5998(11) -1.469(4) 0.011(6) Uiso 1 1 d . . . . .
C16 C -0.14245(5) -0.59893(10) -1.4928(4) 0.0162(5) Uani 1 1 d . . . . .
C17 C -0.13846(5) -0.65497(10) -1.5823(4) 0.0185(5) Uani 1 1 d . . . . .
C18 C -0.11687(5) -0.56212(10) -1.4818(4) 0.0176(5) Uani 1 1 d . . . . .

loop_
_atom_site_aniso_label
_atom_site_aniso_U_11
_atom_site_aniso_U_22
_atom_site_aniso_U_33
_atom_site_aniso_U_23
_atom_site_aniso_U_13
_atom_site_aniso_U_12
Cl1 0.0150(2) 0.0131(2) 0.0235(3) 0.0028(2) -0.0029(2) -0.0014(2)
O1 0.0490(18) 0.0367(16) 0.0201(16) 0.000 0.000 -0.0158(14)
N1 0.0215(9) 0.0117(8) 0.0168(11) 0.0014(8) -0.0013(9) 0.0009(7)
N2 0.0142(9) 0.0116(8) 0.0263(13) 0.0028(8) 0.0038(9) 0.0014(8)
N3 0.0349(12) 0.0181(9) 0.0245(13) -0.0015(10) -0.0002(11) 0.0053(9)
N4 0.0181(10) 0.0234(10) 0.0355(14) 0.0046(10) -0.0019(10) -0.0007(9)
C1 0.0158(10) 0.0109(9) 0.0167(13) 0.0012(8) -0.0024(9) -0.0023(8)
C2 0.0229(11) 0.0151(10) 0.0168(14) 0.0041(9) -0.0005(10) -0.0021(9)
C3 0.0198(11) 0.0214(11) 0.0172(13) 0.0016(11) 0.0016(11) -0.0006(9)
C4 0.0179(11) 0.0147(10) 0.0211(14) -0.0012(10) -0.0006(10) 0.0010(9)
C5 0.0131(10) 0.0130(9) 0.0140(13) 0.0017(8) -0.0027(9) -0.0012(8)
C6 0.0118(10) 0.0111(9) 0.0219(14) 0.0029(9) -0.0014(9) 0.0002(8)
C7 0.0145(10) 0.0149(10) 0.0213(14) 0.0079(10) -0.0003(10) -0.0021(9)
C8 0.0131(10) 0.0196(11) 0.0142(13) 0.0020(9) 0.0010(9) 0.0000(9)
C9 0.0112(9) 0.0126(9) 0.0151(12) -0.0008(10) -0.0035(9) -0.0010(8)
C10 0.0119(9) 0.0129(10) 0.0144(12) 0.0014(9) -0.0019(9) -0.0020(8)
C11 0.0280(13) 0.0306(13) 0.0174(14) 0.0051(11) -0.0032(11) 0.0091(11)
C12 0.0455(15) 0.0102(10) 0.0267(16) 0.0013(11) 0.0103(14) -0.0054(10)
C13 0.0213(12) 0.0169(11) 0.068(2) -0.0140(14) -0.0069(15) -0.0007(10)
C14 0.0348(14) 0.0230(12) 0.0389(19) 0.0178(12) 0.0182(14) 0.0135(12)
C15 0.0173(10) 0.0140(9) 0.0152(13) 0.0010(9) -0.0036(11) -0.0037(9)
C16 0.0190(11) 0.0132(10) 0.0165(13) -0.0006(9) -0.0003(10) -0.0011(9)
C17 0.0212(12) 0.0179(11) 0.0165(13) 0.0056(9) -0.0013(10) 0.0011(10)
C18 0.0174(11) 0.0171(11) 0.0182(13) 0.0015(10) 0.0000(10) 0.0050(10)

loop_
_atom_type_symbol
_atom_type_description
_atom_type_scat_dispersion_real
_atom_type_scat_dispersion_imag
_atom_type_scat_source
C C 0.0033 0.0016 'International Tables Vol C Tables 4.2.6.8 and 6.1.1.4'
H H 0.0000 0.0000 'International Tables Vol C Tables 4.2.6.8 and 6.1.1.4'
Cl Cl 0.1484 0.1585 'International Tables Vol C Tables 4.2.6.8 and 6.1.1.4'
N N 0.0061 0.0033 'International Tables Vol C Tables 4.2.6.8 and 6.1.1.4'
O O 0.0106 0.0060 'International Tables Vol C Tables 4.2.6.8 and 6.1.1.4'

loop_
_exptl_crystal_face_index_h
_exptl_crystal_face_index_k
_exptl_crystal_face_index_l
_exptl_crystal_face_perp_dist
-57 -13 0 0.1132
-15 26 5 0.1412
-22 -27 -4 0.1449
56 14 0 0.0262
-29 29 0 0.0470
12 -13 9 0.2004
2 0 -10 0.1946
29 -29 -1 0.0645

loop_
_geom_angle_atom_site_label_1
_geom_angle_atom_site_label_2
_geom_angle_atom_site_label_3
_geom_angle
_geom_angle_site_symmetry_1
_geom_angle_site_symmetry_3
_geom_angle_publ_flag
C1 N1 C11 109.50(19) . . ?
C1 N1 C12 113.38(18) . . ?
C1 N1 C15 103.21(16) . . ?
C11 N1 C12 110.9(2) . . ?
C11 N1 C15 109.35(17) . . ?
C12 N1 C15 110.17(19) . . ?
C6 N2 C13 111.28(18) . . ?
C6 N2 C14 114.6(2) . . ?
C14 N2 C13 111.1(2) . . ?
C2 C1 N1 128.3(2) . . ?
C2 C1 C10 122.5(2) . . ?
C10 C1 N1 109.0(2) . . ?
C1 C2 C3 116.6(2) . . ?
C4 C3 C2 122.6(2) . . ?
C3 C4 C5 120.5(2) . . ?
C4 C5 C6 129.3(2) . . ?
C10 C5 C4 116.5(2) . . ?
C10 C5 C6 114.1(2) . . ?
C5 C6 N2 117.2(2) . . ?
C7 C6 N2 121.0(2) . . ?
C7 C6 C5 121.7(2) . . ?
C6 C7 C8 122.2(2) . . ?
C9 C8 C7 118.3(2) . . ?
C8 C9 C10 118.97(19) . . ?
C8 C9 C15 130.0(2) . . ?
C10 C9 C15 110.93(19) . . ?
C1 C10 C5 121.1(2) . . ?
C1 C10 C9 114.3(2) . . ?
C9 C10 C5 124.6(2) . . ?
C9 C15 N1 98.19(18) . . ?
C16 C15 N1 115.90(19) . . ?
C16 C15 C9 118.65(19) . . ?
C17 C16 C15 122.8(2) . . ?
C18 C16 C15 120.6(2) . . ?
C18 C16 C17 116.6(2) . . ?
N3 C17 C16 176.9(3) . . ?
N4 C18 C16 179.5(3) . . ?

loop_
_geom_bond_atom_site_label_1
_geom_bond_atom_site_label_2
_geom_bond_distance
_geom_bond_site_symmetry_2
_geom_bond_publ_flag
N1 C1 1.471(3) . ?
N1 C11 1.486(3) . ?
N1 C12 1.490(3) . ?
N1 C15 1.749(3) . ?
N2 C6 1.476(3) . ?
N2 C13 1.500(4) . ?
N2 C14 1.495(3) . ?
N3 C17 1.149(3) . ?
N4 C18 1.149(3) . ?
C1 C2 1.357(3) . ?
C1 C10 1.396(3) . ?
C2 C3 1.419(3) . ?
C3 C4 1.372(3) . ?
C4 C5 1.417(3) . ?
C5 C6 1.423(3) . ?
C5 C10 1.411(3) . ?
C6 C7 1.365(4) . ?
C7 C8 1.420(3) . ?
C8 C9 1.366(3) . ?
C9 C10 1.407(3) . ?
C9 C15 1.504(3) . ?
C15 C16 1.431(3) . ?
C16 C17 1.423(3) . ?
C16 C18 1.416(3) . ?

loop_
_geom_torsion_atom_site_label_1
_geom_torsion_atom_site_label_2
_geom_torsion_atom_site_label_3
_geom_torsion_atom_site_label_4
_geom_torsion
_geom_torsion_site_symmetry_1
_geom_torsion_site_symmetry_2
_geom_torsion_site_symmetry_3
_geom_torsion_site_symmetry_4
_geom_torsion_publ_flag
N1 C1 C2 C3 174.1(2) . . . . ?
N1 C1 C10 C5 -171.74(19) . . . . ?
N1 C1 C10 C9 7.4(3) . . . . ?
N1 C15 C16 C17 89.6(3) . . . . ?
N1 C15 C16 C18 -89.0(3) . . . . ?
N2 C6 C7 C8 178.3(2) . . . . ?
C1 N1 C15 C9 19.92(19) . . . . ?
C1 N1 C15 C16 147.38(19) . . . . ?
C1 C2 C3 C4 -2.4(4) . . . . ?
C2 C1 C10 C5 4.4(3) . . . . ?
C2 C1 C10 C9 -176.5(2) . . . . ?
C2 C3 C4 C5 3.0(4) . . . . ?
C3 C4 C5 C6 -179.9(2) . . . . ?
C3 C4 C5 C10 0.1(3) . . . . ?
C4 C5 C6 N2 3.5(4) . . . . ?
C4 C5 C6 C7 -180.0(2) . . . . ?
C4 C5 C10 C1 -3.7(3) . . . . ?
C4 C5 C10 C9 177.3(2) . . . . ?
C5 C6 C7 C8 2.0(3) . . . . ?
C6 C5 C10 C1 176.3(2) . . . . ?
C6 C5 C10 C9 -2.7(3) . . . . ?
C6 C7 C8 C9 -1.2(3) . . . . ?
C7 C8 C9 C10 -1.4(3) . . . . ?
C7 C8 C9 C15 174.2(2) . . . . ?
C8 C9 C10 C1 -175.6(2) . . . . ?
C8 C9 C10 C5 3.5(3) . . . . ?
C8 C9 C15 N1 167.5(2) . . . . ?
C8 C9 C15 C16 42.0(4) . . . . ?
C9 C15 C16 C17 -154.0(2) . . . . ?
C9 C15 C16 C18 27.4(4) . . . . ?
C10 C1 C2 C3 -1.3(3) . . . . ?
C10 C5 C6 N2 -176.53(19) . . . . ?
C10 C5 C6 C7 -0.1(3) . . . . ?
C10 C9 C15 N1 -16.6(2) . . . . ?
C10 C9 C15 C16 -142.2(2) . . . . ?
C11 N1 C1 C2 -76.4(3) . . . . ?
C11 N1 C1 C10 99.5(2) . . . . ?
C11 N1 C15 C9 -96.57(19) . . . . ?
C11 N1 C15 C16 30.9(3) . . . . ?
C12 N1 C1 C2 48.0(3) . . . . ?
C12 N1 C1 C10 -136.1(2) . . . . ?
C12 N1 C15 C9 141.28(18) . . . . ?
C12 N1 C15 C16 -91.3(2) . . . . ?
C13 N2 C6 C5 81.2(3) . . . . ?
C13 N2 C6 C7 -95.2(3) . . . . ?
C14 N2 C6 C5 -151.6(2) . . . . ?
C14 N2 C6 C7 31.9(3) . . . . ?
C15 N1 C1 C2 167.2(2) . . . . ?
C15 N1 C1 C10 -16.9(2) . . . . ?
C15 C9 C10 C1 8.1(3) . . . . ?
C15 C9 C10 C5 -172.9(2) . . . . ?

loop_
_exptl_oxdiff_crystal_face_indexfrac_h
_exptl_oxdiff_crystal_face_indexfrac_k
_exptl_oxdiff_crystal_face_indexfrac_l
_exptl_oxdiff_crystal_face_x
_exptl_oxdiff_crystal_face_y
_exptl_oxdiff_crystal_face_z
-57.0321 -13.3175 0.0993 -0.9553 -0.2783 -0.0573
-15.2021 25.5608 4.9843 0.1605 0.0407 -0.9669
-21.8954 -26.8470 -3.9224 -0.6709 -0.2145 0.7028
56.0016 14.3048 -0.0930 0.9601 0.2609 0.0273
-28.8781 28.6383 0.1807 0.1531 -0.4984 -0.8614
12.3263 -13.1809 8.6503 -0.2785 0.9585 -0.0901
1.9716 0.3899 -9.7047 0.2494 -0.8076 0.5373
28.7735 -28.6014 -1.1504 -0.1320 0.4154 0.9132
